data_4346555
loop_
_publ_author_name
'Finger, Lars H.'
'Scheibe, Benjamin'
'Sundermeyer, J\"org'

_publ_section_title
;
 Synthesis of organic (trimethylsilyl)chalcogenolate salts Cat[TMS-E] (E =
 S, Se, Te): the methylcarbonate anion as a desilylating agent.
;
_journal_issue 19
_journal_name_full 'Inorganic chemistry'
_journal_page_first 9568
_journal_page_last 9575
_journal_paper_doi 10.1021/acs.inorgchem.5b01665
_journal_volume 54
_journal_year 2015
_chemical_formula_moiety '4(C9 H20 N), 2 (Se3)'
_chemical_formula_sum 'C36 H80 N4 Se6'
_chemical_formula_weight 1042.80
_chemical_name_common '[BMPyr]2S3'
_chemical_name_systematic
;
Bis(N-butyl-N-methylpyrrolidinium)-triselenide
;
_space_group_crystal_system monoclinic
_space_group_IT_number 9
_space_group_name_Hall 'C -2yc'
_space_group_name_H-M_alt 'C 1 c 1'
_atom_sites_solution_hydrogens geom
_atom_sites_solution_primary direct
_atom_sites_solution_secondary difmap
_audit_creation_method SHELXL-2014/7
_cell_angle_alpha 90
_cell_angle_beta 116.435(2)
_cell_angle_gamma 90
_cell_formula_units_Z 4
_cell_length_a 14.0988(8)
_cell_length_b 24.8538(12)
_cell_length_c 14.4105(8)
_cell_measurement_reflns_used 7886
_cell_measurement_temperature 100(2)
_cell_measurement_theta_max 25.6343
_cell_measurement_theta_min 2.8345
_cell_volume 4521.6(4)
_computing_cell_refinement
;
Bruker: SAINT V8.34B, Bruker AXS Inc., 
Madison, Wisconsin, USA, 2012.
;
_computing_data_collection
;
Bruker: Bruker Instrument Service v3.0.26, Bruker AXS Inc., 
Madison, Wisconsin, USA, 2012.
;
_computing_data_reduction
;
Bruker: SAINT V8.34B, Bruker AXS Inc., 
Madison, Wisconsin, USA, 2012.
;
_computing_molecular_graphics
;
Mercury (C. F. Macrae, P. R. Edgington, P. McCabe, E. Pidcock, 
G. P. Shields, R. Taylor, M. Towler, 
J. van de Streek, J. Appl. Cryst. 2006,  39, 453-457.)
Ortep-3 for Windows (L.J. Farrugia, J. Appl. Cryst. 2012, 45, 849-854)
DIAMOND 4 (H. Putz, K. Brandenburg, Crystal Impact GbR, Kreuzherrenstr. 
102, 53227 Bonn, Germany)
;
_computing_publication_material
;
WinGX 2014.1 (L.J. Farrugia, J. Appl. Cryst. 2012, 45, 849-854)
enCIFer (F. H. Allen, O. Johnson, G. P. Shields, B. R. Smith, M. 
Towler, J. Appl. Cryst. 2004, 37, 335-338.)
;
_computing_structure_refinement
;
SHELXL-2014/7 (G. M. Sheldrick, Acta Cryst. A 2008, 64, 112-122)
;
_computing_structure_solution
;
SIR2011 (M. C. Burla, R. Caliandro, M. Camalli, B. Carrozzini,
G. L. Cascarano, C. Giacovazzo, M. Mallamo, A. Mazzone, G. Polidori, 
R. Spagna, J. Appl. Cryst. 2012, 45, 357-361)
;
_diffrn_ambient_temperature 100(2)
_diffrn_detector_area_resol_mean 10.4167
_diffrn_measured_fraction_theta_full 0.999
_diffrn_measured_fraction_theta_max 0.935
_diffrn_measurement_device_type 'D8 Quest (Bruker AXS Inc.)'
_diffrn_measurement_method 'rotation method'
_diffrn_radiation_type MoK\a
_diffrn_radiation_wavelength 0.71073
_diffrn_reflns_av_unetI/netI 0.0897
_diffrn_reflns_Laue_measured_fraction_full 0.999
_diffrn_reflns_Laue_measured_fraction_max 0.935
_diffrn_reflns_limit_h_max 16
_diffrn_reflns_limit_h_min -18
_diffrn_reflns_limit_k_max 31
_diffrn_reflns_limit_k_min 0
_diffrn_reflns_limit_l_max 18
_diffrn_reflns_limit_l_min 0
_diffrn_reflns_number 5047
_diffrn_reflns_point_group_measured_fraction_full 0.500
_diffrn_reflns_point_group_measured_fraction_max 0.468
_diffrn_reflns_theta_full 25.000
_diffrn_reflns_theta_max 27.776
_diffrn_reflns_theta_min 2.835
_diffrn_source 'I\mS Microfocus Source'
_exptl_absorpt_coefficient_mu 4.883
_exptl_absorpt_correction_T_max 0.7455
_exptl_absorpt_correction_T_min 0.5006
_exptl_absorpt_correction_type multi-scan
_exptl_absorpt_process_details
;
TWINABS vers. 2012.1 (Bruker AXS Inc., 2013)
;
_exptl_crystal_colour 'dark green'
_exptl_crystal_density_diffrn 1.532
_exptl_crystal_density_method 'not measured'
_exptl_crystal_description block
_exptl_crystal_F_000 2112
_exptl_crystal_size_max 0.230
_exptl_crystal_size_mid 0.110
_exptl_crystal_size_min 0.060
_refine_diff_density_max 1.014
_refine_diff_density_min -1.001
_refine_diff_density_rms 0.189
_refine_ls_abs_structure_details
; 
No quotients, so Flack parameter determined by classical intensity fit
;
_refine_ls_abs_structure_Flack 0.090(17)
_refine_ls_extinction_method none
_refine_ls_goodness_of_fit_ref 1.145
_refine_ls_hydrogen_treatment constr
_refine_ls_matrix_type full
_refine_ls_number_parameters 437
_refine_ls_number_reflns 5047
_refine_ls_number_restraints 23
_refine_ls_restrained_S_all 1.144
_refine_ls_R_factor_all 0.0910
_refine_ls_R_factor_gt 0.0616
_refine_ls_shift/su_max 0.000
_refine_ls_shift/su_mean 0.000
_refine_ls_structure_factor_coef Fsqd
_refine_ls_weighting_details 'w=1/[\s^2^(Fo^2^)+34.1635P] where P=(Fo^2^+2Fc^2^)/3'
_refine_ls_weighting_scheme calc
_refine_ls_wR_factor_gt 0.1009
_refine_ls_wR_factor_ref 0.1114
_reflns_Friedel_coverage 0.000
_reflns_Friedel_fraction_full 0.000
_reflns_Friedel_fraction_max 0.000
_reflns_number_gt 4199
_reflns_number_total 5047
_reflns_threshold_expression 'I > 2\s(I)'
_cod_data_source_file ic5b01665_si_001.cif
_cod_data_source_block bsvta15f5
_cod_original_sg_symbol_H-M 'C c'
_cod_database_code 4346555
_audit_contact_author 'Joerg Sundermeyer'
_shelx_shelxl_version_number 2014/7
_shelx_space_group_comment
; 
The symmetry employed for this shelxl refinement is uniquely defined 
by the following loop, which should always be used as a source of 
symmetry information in preference to the above space-group names. 
They are only intended as comments. 
;
_shelx_estimated_absorpt_t_min 0.400
_shelx_estimated_absorpt_t_max 0.758

loop_
_space_group_symop_operation_xyz
'x, y, z'
'x, -y, z+1/2'
'x+1/2, y+1/2, z'
'x+1/2, -y+1/2, z+1/2'

loop_
_atom_site_label
_atom_site_type_symbol
_atom_site_fract_x
_atom_site_fract_y
_atom_site_fract_z
_atom_site_U_iso_or_equiv
_atom_site_adp_type
_atom_site_occupancy
_atom_site_site_symmetry_order
_atom_site_calc_flag
_atom_site_refinement_flags_posn
_atom_site_refinement_flags_adp
_atom_site_refinement_flags_occupancy
_atom_site_disorder_assembly
_atom_site_disorder_group
C1 C 0.6706(12) 0.0063(7) 0.3825(13) 0.037(4) Uani 1 1 d . . . . .
H1A H 0.6820 -0.0111 0.4484 0.045 Uiso 1 1 calc R U . . .
H1B H 0.7311 0.0305 0.3959 0.045 Uiso 1 1 calc R U . . .
C2 C 0.6607(14) -0.0354(7) 0.3034(14) 0.047(5) Uani 1 1 d . . . . .
H2A H 0.6464 -0.0711 0.3250 0.056 Uiso 1 1 calc R U . . .
H2B H 0.7274 -0.0377 0.2965 0.056 Uiso 1 1 calc R U . . .
C3 C 0.5661(16) -0.0184(6) 0.1964(14) 0.049(5) Uani 1 1 d . . . . .
H3A H 0.5898 -0.0156 0.1415 0.058 Uiso 1 1 calc R U . . .
H3B H 0.5071 -0.0445 0.1745 0.058 Uiso 1 1 calc R U . . .
C4 C 0.5330(12) 0.0359(6) 0.2192(12) 0.029(3) Uani 1 1 d . . . . .
H4A H 0.4552 0.0403 0.1816 0.035 Uiso 1 1 calc R U . . .
H4B H 0.5671 0.0652 0.1984 0.035 Uiso 1 1 calc R U . . .
C5 C 0.5874(13) 0.0950(6) 0.3786(11) 0.028(3) Uani 1 1 d . . . . .
H5A H 0.6451 0.1110 0.3664 0.034 Uiso 1 1 calc R U . . .
H5B H 0.5220 0.1155 0.3366 0.034 Uiso 1 1 calc R U . . .
C6 C 0.6142(10) 0.1024(5) 0.4924(11) 0.024(3) Uani 1 1 d . . . . .
H6A H 0.5520 0.0929 0.5039 0.029 Uiso 1 1 calc R U . . .
H6B H 0.6734 0.0783 0.5355 0.029 Uiso 1 1 calc R U . . .
C7 C 0.6452(15) 0.1599(7) 0.5237(14) 0.047(4) Uani 1 1 d . U . . .
H7A H 0.5841 0.1833 0.4820 0.056 Uiso 1 1 calc R U . . .
H7B H 0.7036 0.1696 0.5064 0.056 Uiso 1 1 calc R U . . .
C8 C 0.6810(13) 0.1721(7) 0.6402(12) 0.042(4) Uani 1 1 d . . . . .
H8A H 0.6251 0.1613 0.6592 0.063 Uiso 1 1 calc R U . . .
H8B H 0.6948 0.2107 0.6528 0.063 Uiso 1 1 calc R U . . .
H8C H 0.7458 0.1519 0.6822 0.063 Uiso 1 1 calc R U . . .
C9 C 0.4935(12) 0.0086(7) 0.3656(12) 0.033(4) Uani 1 1 d . . . . .
H9A H 0.5254 0.0021 0.4405 0.049 Uiso 1 1 calc R U . . .
H9B H 0.4738 -0.0259 0.3288 0.049 Uiso 1 1 calc R U . . .
H9C H 0.4301 0.0310 0.3453 0.049 Uiso 1 1 calc R U . . .
C10 C 0.2238(10) 0.0461(6) 0.4352(12) 0.028(3) Uani 1 1 d . . . . .
H10A H 0.2486 0.0456 0.3809 0.033 Uiso 1 1 calc R U . . .
H10B H 0.2228 0.0087 0.4586 0.033 Uiso 1 1 calc R U . . .
C11 C 0.2963(12) 0.0807(6) 0.5256(13) 0.037(4) Uani 1 1 d . . . . .
H11A H 0.3660 0.0854 0.5256 0.045 Uiso 1 1 calc R U . . .
H11B H 0.3070 0.0646 0.5923 0.045 Uiso 1 1 calc R U . . .
C12 C 0.2372(13) 0.1349(6) 0.5073(13) 0.035(4) Uani 1 1 d . . . . .
H12A H 0.2831 0.1647 0.5061 0.042 Uiso 1 1 calc R U . . .
H12B H 0.2158 0.1418 0.5630 0.042 Uiso 1 1 calc R U . . .
C13 C 0.1377(12) 0.1300(5) 0.4004(11) 0.022(3) Uani 1 1 d . . . . .
H13A H 0.0769 0.1503 0.3994 0.027 Uiso 1 1 calc R U . . .
H13B H 0.1527 0.1425 0.3431 0.027 Uiso 1 1 calc R U . . .
C14 C 0.0488(11) 0.0538(5) 0.2817(10) 0.020(3) Uani 1 1 d . U . . .
H14A H -0.0149 0.0770 0.2533 0.023 Uiso 1 1 calc R U . . .
H14B H 0.0887 0.0608 0.2412 0.023 Uiso 1 1 calc R U . . .
C15 C 0.0139(11) -0.0045(5) 0.2673(11) 0.021(3) Uani 1 1 d . . . . .
H15A H -0.0354 -0.0105 0.2981 0.025 Uiso 1 1 calc R U . . .
H15B H 0.0764 -0.0280 0.3036 0.025 Uiso 1 1 calc R U . . .
C16 C -0.0418(11) -0.0193(6) 0.1501(10) 0.027(3) Uani 1 1 d . . . . .
H16A H -0.1045 0.0041 0.1144 0.032 Uiso 1 1 calc R U . . .
H16B H 0.0074 -0.0123 0.1194 0.032 Uiso 1 1 calc R U . . .
C17 C -0.0759(12) -0.0762(6) 0.1321(12) 0.036(4) Uani 1 1 d . . . . .
H17A H -0.0143 -0.0996 0.1679 0.054 Uiso 1 1 calc R U . . .
H17B H -0.1082 -0.0838 0.0576 0.054 Uiso 1 1 calc R U . . .
H17C H -0.1277 -0.0829 0.1588 0.054 Uiso 1 1 calc R U . . .
C18 C 0.0708(12) 0.0561(6) 0.4671(11) 0.027(3) Uani 1 1 d . . . . .
H18A H 0.1163 0.0703 0.5363 0.040 Uiso 1 1 calc R U . . .
H18B H 0.0652 0.0169 0.4710 0.040 Uiso 1 1 calc R U . . .
H18C H 0.0001 0.0722 0.4413 0.040 Uiso 1 1 calc R U . . .
C19 C 0.5444(12) 0.2142(6) 0.2157(12) 0.033(4) Uani 1 1 d . . . . .
H19A H 0.5103 0.2125 0.2626 0.040 Uiso 1 1 calc R U . . .
H19B H 0.5898 0.1820 0.2274 0.040 Uiso 1 1 calc R U . . .
C20 C 0.6084(13) 0.2650(6) 0.2336(14) 0.039(4) Uani 1 1 d . . . . .
H20A H 0.6837 0.2588 0.2821 0.047 Uiso 1 1 calc R U . . .
H20B H 0.5801 0.2940 0.2613 0.047 Uiso 1 1 calc R U . . .
C21 C 0.5949(14) 0.2795(6) 0.1209(16) 0.047(5) Uani 1 1 d . . . . .
H21A H 0.5673 0.3166 0.1020 0.056 Uiso 1 1 calc R U . . .
H21B H 0.6642 0.2774 0.1190 0.056 Uiso 1 1 calc R U . . .
C22 C 0.5187(12) 0.2399(6) 0.0462(13) 0.034(4) Uani 1 1 d . . . . .
H22A H 0.4692 0.2581 -0.0185 0.041 Uiso 1 1 calc R U . . .
H22B H 0.5569 0.2113 0.0289 0.041 Uiso 1 1 calc R U . . .
C23 C 0.4165(12) 0.1613(6) 0.0640(12) 0.029(3) Uani 1 1 d . . . . .
H23A H 0.4759 0.1371 0.0734 0.034 Uiso 1 1 calc R U . . .
H23B H 0.3843 0.1473 0.1079 0.034 Uiso 1 1 calc R U . . .
C24 C 0.3368(13) 0.1588(5) -0.0450(13) 0.036(4) Uani 1 1 d . . . . .
H24A H 0.3591 0.1824 -0.0871 0.043 Uiso 1 1 calc R U . . .
H24B H 0.2683 0.1724 -0.0510 0.043 Uiso 1 1 calc R U . . .
C25 C 0.3217(13) 0.0995(6) -0.0888(13) 0.038(4) Uani 1 1 d . . . . .
H25A H 0.3909 0.0860 -0.0809 0.046 Uiso 1 1 calc R U . . .
H25B H 0.2992 0.0763 -0.0463 0.046 Uiso 1 1 calc R U . . .
C26 C 0.2423(15) 0.0943(7) -0.2003(13) 0.050(5) Uani 1 1 d . . . . .
H26A H 0.1734 0.1076 -0.2091 0.074 Uiso 1 1 calc R U . . .
H26B H 0.2359 0.0564 -0.2210 0.074 Uiso 1 1 calc R U . . .
H26C H 0.2658 0.1155 -0.2436 0.074 Uiso 1 1 calc R U . . .
C27 C 0.3794(12) 0.2558(6) 0.0980(13) 0.035(4) Uani 1 1 d . . . . .
H27A H 0.4116 0.2913 0.1205 0.053 Uiso 1 1 calc R U . . .
H27B H 0.3492 0.2436 0.1439 0.053 Uiso 1 1 calc R U . . .
H27C H 0.3231 0.2581 0.0268 0.053 Uiso 1 1 calc R U . . .
C28 C 0.9716(12) 0.1996(6) -0.0275(12) 0.029(3) Uani 1 1 d . . . . .
H28A H 1.0443 0.2062 0.0272 0.035 Uiso 1 1 calc R U . . .
H28B H 0.9431 0.2339 -0.0644 0.035 Uiso 1 1 calc R U . . .
C29 C 0.9737(13) 0.1579(8) -0.1026(13) 0.047(5) Uani 1 1 d . . . . .
H29A H 1.0475 0.1506 -0.0903 0.057 Uiso 1 1 calc R U . . .
H29B H 0.9327 0.1703 -0.1750 0.057 Uiso 1 1 calc R U . . .
C30 C 0.9237(14) 0.1073(7) -0.0828(12) 0.042(4) Uani 1 1 d . . . . .
H30A H 0.9680 0.0752 -0.0761 0.050 Uiso 1 1 calc R U . . .
H30B H 0.8520 0.1012 -0.1397 0.050 Uiso 1 1 calc R U . . .
C31 C 0.9184(12) 0.1191(5) 0.0209(12) 0.031(3) Uani 1 1 d . . . . .
H31A H 0.8577 0.1003 0.0235 0.037 Uiso 1 1 calc R U . . .
H31B H 0.9845 0.1078 0.0812 0.037 Uiso 1 1 calc R U . . .
C32 C 0.9405(13) 0.1970(6) 0.1354(12) 0.034(4) Uani 1 1 d . . . . .
H32A H 0.8976 0.1772 0.1631 0.041 Uiso 1 1 calc R U . . .
H32B H 1.0156 0.1867 0.1771 0.041 Uiso 1 1 calc R U . . .
C33 C 0.9287(12) 0.2565(6) 0.1466(12) 0.035(4) Uani 1 1 d . . . . .
H33A H 0.8536 0.2653 0.1268 0.042 Uiso 1 1 calc R U . . .
H33B H 0.9509 0.2766 0.1002 0.042 Uiso 1 1 calc R U . . .
C34 C 1.0011(12) 0.2738(6) 0.2648(12) 0.033(4) Uani 1 1 d . U . . .
H34A H 0.9801 0.2528 0.3111 0.039 Uiso 1 1 calc R U . . .
H34B H 1.0762 0.2657 0.2838 0.039 Uiso 1 1 calc R U . . .
C35 C 0.9882(15) 0.3341(6) 0.2790(13) 0.046(4) Uani 1 1 d . . . . .
H35A H 1.0208 0.3548 0.2429 0.069 Uiso 1 1 calc R U . . .
H35B H 1.0229 0.3429 0.3529 0.069 Uiso 1 1 calc R U . . .
H35C H 0.9127 0.3429 0.2501 0.069 Uiso 1 1 calc R U . . .
C36 C 0.7943(11) 0.1936(6) -0.0487(12) 0.030(4) Uani 1 1 d . . . . .
H36A H 0.7871 0.2328 -0.0568 0.045 Uiso 1 1 calc R U . . .
H36B H 0.7489 0.1804 -0.0184 0.045 Uiso 1 1 calc R U . . .
H36C H 0.7731 0.1769 -0.1167 0.045 Uiso 1 1 calc R U . . .
N1 N 0.5708(8) 0.0366(4) 0.3387(9) 0.020(2) Uani 1 1 d . . . . .
N2 N 0.1180(8) 0.0697(4) 0.3947(8) 0.017(2) Uani 1 1 d . . . . .
N3 N 0.4608(10) 0.2172(5) 0.1022(9) 0.027(3) Uani 1 1 d . . . . .
N4 N 0.9043(9) 0.1800(4) 0.0193(9) 0.023(3) Uani 1 1 d . . . . .
Se1 Se 0.34838(13) 0.17435(6) 0.32516(12) 0.0285(4) Uani 0.906(3) 1 d D . P A 1
Se2 Se 0.21228(11) 0.14799(6) 0.16336(11) 0.0211(4) Uani 0.906(3) 1 d D . P A 1
Se3 Se 0.2231(3) 0.05607(15) 0.1352(3) 0.0256(9) Uani 0.906(3) 1 d D . P A 1
Se1B Se 0.2516(12) 0.2031(5) 0.2421(12) 0.029(4) Uiso 0.094(3) 1 d D . P A 2
Se2B Se 0.3167(12) 0.1165(5) 0.2708(11) 0.024(4) Uiso 0.094(3) 1 d D . P A 2
Se3B Se 0.237(4) 0.0578(14) 0.132(3) 0.023(11) Uiso 0.094(3) 1 d D . P A 2
Se4 Se 0.82949(13) 0.16238(7) 0.34010(13) 0.0370(4) Uani 1 1 d . . . . .
Se5 Se 0.78760(12) 0.08589(7) 0.23305(14) 0.0398(5) Uani 1 1 d . . . . .
Se6 Se 0.66028(14) 0.10256(7) 0.06162(13) 0.0365(4) Uani 1 1 d . . . . .

loop_
_atom_site_aniso_label
_atom_site_aniso_U_11
_atom_site_aniso_U_22
_atom_site_aniso_U_33
_atom_site_aniso_U_23
_atom_site_aniso_U_13
_atom_site_aniso_U_12
C1 0.021(8) 0.035(9) 0.050(11) 0.010(8) 0.011(8) 0.015(7)
C2 0.047(11) 0.028(9) 0.058(12) 0.012(9) 0.016(10) 0.009(8)
C3 0.082(14) 0.018(8) 0.051(11) -0.010(8) 0.034(11) -0.003(8)
C4 0.027(8) 0.027(7) 0.031(8) 0.005(7) 0.011(7) 0.005(7)
C5 0.030(8) 0.028(8) 0.031(9) 0.001(6) 0.018(8) -0.001(7)
C6 0.015(7) 0.024(7) 0.030(8) 0.003(6) 0.008(6) 0.005(6)
C7 0.048(8) 0.045(7) 0.050(8) -0.008(6) 0.025(7) -0.004(7)
C8 0.041(10) 0.052(10) 0.044(10) -0.002(8) 0.029(8) 0.009(8)
C9 0.027(8) 0.045(10) 0.028(9) -0.001(7) 0.014(7) -0.018(7)
C10 0.017(7) 0.038(9) 0.037(9) 0.008(7) 0.019(7) 0.010(6)
C11 0.025(8) 0.042(9) 0.048(11) 0.007(9) 0.019(8) 0.003(7)
C12 0.038(9) 0.033(9) 0.040(9) -0.010(7) 0.022(8) -0.014(7)
C13 0.034(8) 0.013(6) 0.026(7) 0.001(6) 0.018(7) 0.002(6)
C14 0.024(6) 0.018(6) 0.013(6) 0.007(5) 0.006(5) 0.006(5)
C15 0.023(7) 0.016(6) 0.025(7) 0.006(6) 0.012(6) -0.007(5)
C16 0.020(7) 0.043(8) 0.022(8) -0.002(6) 0.015(7) -0.011(6)
C17 0.033(9) 0.036(8) 0.034(8) -0.001(7) 0.011(7) -0.009(7)
C18 0.031(8) 0.027(8) 0.028(8) 0.011(7) 0.018(7) 0.002(6)
C19 0.036(9) 0.029(8) 0.045(10) 0.011(7) 0.027(8) 0.009(7)
C20 0.033(9) 0.023(8) 0.061(12) 0.008(8) 0.021(9) -0.002(7)
C21 0.047(10) 0.021(8) 0.081(14) 0.006(9) 0.037(10) -0.005(7)
C22 0.028(8) 0.041(10) 0.046(10) 0.016(8) 0.027(8) 0.010(7)
C23 0.034(9) 0.028(8) 0.035(9) 0.001(7) 0.026(8) 0.001(7)
C24 0.041(10) 0.021(8) 0.049(10) 0.011(7) 0.023(9) -0.002(7)
C25 0.038(9) 0.034(9) 0.047(10) -0.001(8) 0.023(9) -0.012(8)
C26 0.065(12) 0.038(10) 0.051(11) 0.001(8) 0.031(10) -0.017(9)
C27 0.026(8) 0.039(9) 0.045(11) 0.008(8) 0.019(8) 0.015(7)
C28 0.031(8) 0.029(8) 0.030(8) -0.001(7) 0.017(7) -0.011(7)
C29 0.030(9) 0.083(14) 0.038(10) -0.004(10) 0.023(8) -0.010(9)
C30 0.044(10) 0.037(9) 0.029(9) -0.012(7) 0.002(8) 0.002(8)
C31 0.030(8) 0.028(8) 0.033(8) 0.009(7) 0.014(7) -0.002(7)
C32 0.033(9) 0.040(9) 0.031(9) 0.000(8) 0.015(8) 0.000(7)
C33 0.028(8) 0.043(9) 0.035(9) 0.014(8) 0.014(8) 0.022(7)
C34 0.035(7) 0.037(7) 0.040(7) -0.002(6) 0.029(6) 0.004(6)
C35 0.054(11) 0.048(11) 0.041(10) -0.002(8) 0.027(9) -0.002(9)
C36 0.023(8) 0.028(8) 0.025(8) 0.015(7) -0.001(7) 0.005(6)
N1 0.010(6) 0.027(6) 0.023(6) 0.003(5) 0.006(5) 0.001(5)
N2 0.016(6) 0.023(6) 0.011(5) 0.004(5) 0.005(5) 0.003(5)
N3 0.030(7) 0.028(7) 0.030(7) -0.012(5) 0.019(6) -0.013(6)
N4 0.023(6) 0.014(5) 0.034(7) -0.005(5) 0.015(6) -0.001(5)
Se1 0.0265(9) 0.0322(9) 0.0316(10) -0.0162(7) 0.0173(8) -0.0135(7)
Se2 0.0163(8) 0.0223(8) 0.0240(9) 0.0037(6) 0.0082(7) 0.0023(6)
Se3 0.0260(15) 0.0269(14) 0.0316(15) -0.0114(8) 0.0197(13) -0.0088(9)
Se4 0.0277(8) 0.0517(11) 0.0301(9) -0.0071(7) 0.0115(7) 0.0036(8)
Se5 0.0208(8) 0.0264(8) 0.0683(13) 0.0011(8) 0.0164(8) 0.0006(7)
Se6 0.0449(10) 0.0433(9) 0.0316(9) -0.0145(7) 0.0262(8) -0.0163(8)

loop_
_atom_type_symbol
_atom_type_description
_atom_type_scat_dispersion_real
_atom_type_scat_dispersion_imag
_atom_type_scat_source
C C 0.0033 0.0016 'International Tables Vol C Tables 4.2.6.8 and 6.1.1.4'
H H 0.0000 0.0000 'International Tables Vol C Tables 4.2.6.8 and 6.1.1.4'
N N 0.0061 0.0033 'International Tables Vol C Tables 4.2.6.8 and 6.1.1.4'
Se Se -0.0929 2.2259 'International Tables Vol C Tables 4.2.6.8 and 6.1.1.4'

loop_
_geom_angle_atom_site_label_1
_geom_angle_atom_site_label_2
_geom_angle_atom_site_label_3
_geom_angle
N1 C1 C2 106.4(13)
N1 C1 H1A 110.5
C2 C1 H1A 110.5
N1 C1 H1B 110.5
C2 C1 H1B 110.5
H1A C1 H1B 108.6
C1 C2 C3 107.9(13)
C1 C2 H2A 110.1
C3 C2 H2A 110.1
C1 C2 H2B 110.1
C3 C2 H2B 110.1
H2A C2 H2B 108.4
C4 C3 C2 103.6(13)
C4 C3 H3A 111.0
C2 C3 H3A 111.0
C4 C3 H3B 111.0
C2 C3 H3B 111.0
H3A C3 H3B 109.0
C3 C4 N1 105.3(12)
C3 C4 H4A 110.7
N1 C4 H4A 110.7
C3 C4 H4B 110.7
N1 C4 H4B 110.7
H4A C4 H4B 108.8
C6 C5 N1 116.1(11)
C6 C5 H5A 108.3
N1 C5 H5A 108.3
C6 C5 H5B 108.3
N1 C5 H5B 108.3
H5A C5 H5B 107.4
C7 C6 C5 109.8(12)
C7 C6 H6A 109.7
C5 C6 H6A 109.7
C7 C6 H6B 109.7
C5 C6 H6B 109.7
H6A C6 H6B 108.2
C6 C7 C8 114.9(14)
C6 C7 H7A 108.6
C8 C7 H7A 108.6
C6 C7 H7B 108.6
C8 C7 H7B 108.6
H7A C7 H7B 107.5
C7 C8 H8A 109.5
C7 C8 H8B 109.5
H8A C8 H8B 109.5
C7 C8 H8C 109.5
H8A C8 H8C 109.5
H8B C8 H8C 109.5
N1 C9 H9A 109.5
N1 C9 H9B 109.5
H9A C9 H9B 109.5
N1 C9 H9C 109.5
H9A C9 H9C 109.5
H9B C9 H9C 109.5
N2 C10 C11 107.1(12)
N2 C10 H10A 110.3
C11 C10 H10A 110.3
N2 C10 H10B 110.3
C11 C10 H10B 110.3
H10A C10 H10B 108.5
C10 C11 C12 104.0(12)
C10 C11 H11A 111.0
C12 C11 H11A 111.0
C10 C11 H11B 111.0
C12 C11 H11B 111.0
H11A C11 H11B 109.0
C11 C12 C13 106.3(12)
C11 C12 H12A 110.5
C13 C12 H12A 110.5
C11 C12 H12B 110.5
C13 C12 H12B 110.5
H12A C12 H12B 108.7
N2 C13 C12 101.1(10)
N2 C13 H13A 111.5
C12 C13 H13A 111.5
N2 C13 H13B 111.5
C12 C13 H13B 111.5
H13A C13 H13B 109.4
C15 C14 N2 114.0(10)
C15 C14 H14A 108.8
N2 C14 H14A 108.8
C15 C14 H14B 108.8
N2 C14 H14B 108.8
H14A C14 H14B 107.6
C14 C15 C16 110.6(10)
C14 C15 H15A 109.5
C16 C15 H15A 109.5
C14 C15 H15B 109.5
C16 C15 H15B 109.5
H15A C15 H15B 108.1
C17 C16 C15 112.6(12)
C17 C16 H16A 109.1
C15 C16 H16A 109.1
C17 C16 H16B 109.1
C15 C16 H16B 109.1
H16A C16 H16B 107.8
C16 C17 H17A 109.5
C16 C17 H17B 109.5
H17A C17 H17B 109.5
C16 C17 H17C 109.5
H17A C17 H17C 109.5
H17B C17 H17C 109.5
N2 C18 H18A 109.5
N2 C18 H18B 109.5
H18A C18 H18B 109.5
N2 C18 H18C 109.5
H18A C18 H18C 109.5
H18B C18 H18C 109.5
C20 C19 N3 104.9(12)
C20 C19 H19A 110.8
N3 C19 H19A 110.8
C20 C19 H19B 110.8
N3 C19 H19B 110.8
H19A C19 H19B 108.8
C19 C20 C21 103.0(13)
C19 C20 H20A 111.2
C21 C20 H20A 111.2
C19 C20 H20B 111.2
C21 C20 H20B 111.2
H20A C20 H20B 109.1
C22 C21 C20 107.8(12)
C22 C21 H21A 110.2
C20 C21 H21A 110.2
C22 C21 H21B 110.2
C20 C21 H21B 110.2
H21A C21 H21B 108.5
N3 C22 C21 104.5(13)
N3 C22 H22A 110.9
C21 C22 H22A 110.9
N3 C22 H22B 110.9
C21 C22 H22B 110.9
H22A C22 H22B 108.9
C24 C23 N3 114.7(12)
C24 C23 H23A 108.6
N3 C23 H23A 108.6
C24 C23 H23B 108.6
N3 C23 H23B 108.6
H23A C23 H23B 107.6
C23 C24 C25 111.6(13)
C23 C24 H24A 109.3
C25 C24 H24A 109.3
C23 C24 H24B 109.3
C25 C24 H24B 109.3
H24A C24 H24B 108.0
C26 C25 C24 114.4(14)
C26 C25 H25A 108.7
C24 C25 H25A 108.7
C26 C25 H25B 108.7
C24 C25 H25B 108.7
H25A C25 H25B 107.6
C25 C26 H26A 109.5
C25 C26 H26B 109.5
H26A C26 H26B 109.5
C25 C26 H26C 109.5
H26A C26 H26C 109.5
H26B C26 H26C 109.5
N3 C27 H27A 109.5
N3 C27 H27B 109.5
H27A C27 H27B 109.5
N3 C27 H27C 109.5
H27A C27 H27C 109.5
H27B C27 H27C 109.5
N4 C28 C29 108.9(11)
N4 C28 H28A 109.9
C29 C28 H28A 109.9
N4 C28 H28B 109.9
C29 C28 H28B 109.9
H28A C28 H28B 108.3
C28 C29 C30 105.9(12)
C28 C29 H29A 110.6
C30 C29 H29A 110.6
C28 C29 H29B 110.6
C30 C29 H29B 110.6
H29A C29 H29B 108.7
C29 C30 C31 104.3(12)
C29 C30 H30A 110.9
C31 C30 H30A 110.9
C29 C30 H30B 110.9
C31 C30 H30B 110.9
H30A C30 H30B 108.9
N4 C31 C30 103.5(11)
N4 C31 H31A 111.1
C30 C31 H31A 111.1
N4 C31 H31B 111.1
C30 C31 H31B 111.1
H31A C31 H31B 109.0
C33 C32 N4 112.1(12)
C33 C32 H32A 109.2
N4 C32 H32A 109.2
C33 C32 H32B 109.2
N4 C32 H32B 109.2
H32A C32 H32B 107.9
C32 C33 C34 109.1(12)
C32 C33 H33A 109.9
C34 C33 H33A 109.9
C32 C33 H33B 109.9
C34 C33 H33B 109.9
H33A C33 H33B 108.3
C35 C34 C33 110.2(13)
C35 C34 H34A 109.6
C33 C34 H34A 109.6
C35 C34 H34B 109.6
C33 C34 H34B 109.6
H34A C34 H34B 108.1
C34 C35 H35A 109.5
C34 C35 H35B 109.5
H35A C35 H35B 109.5
C34 C35 H35C 109.5
H35A C35 H35C 109.5
H35B C35 H35C 109.5
N4 C36 H36A 109.5
N4 C36 H36B 109.5
H36A C36 H36B 109.5
N4 C36 H36C 109.5
H36A C36 H36C 109.5
H36B C36 H36C 109.5
C1 N1 C9 108.8(11)
C1 N1 C5 111.5(12)
C9 N1 C5 110.6(11)
C1 N1 C4 105.0(11)
C9 N1 C4 110.7(11)
C5 N1 C4 110.1(10)
C10 N2 C18 108.7(10)
C10 N2 C13 104.1(11)
C18 N2 C13 108.0(10)
C10 N2 C14 112.1(10)
C18 N2 C14 114.2(10)
C13 N2 C14 109.0(10)
C27 N3 C22 109.6(12)
C27 N3 C23 113.1(12)
C22 N3 C23 112.6(11)
C27 N3 C19 106.9(11)
C22 N3 C19 104.5(11)
C23 N3 C19 109.7(11)
C36 N4 C28 109.0(11)
C36 N4 C31 109.4(11)
C28 N4 C31 103.3(11)
C36 N4 C32 113.4(12)
C28 N4 C32 115.4(11)
C31 N4 C32 105.7(10)
Se3 Se2 Se1 110.86(13)
Se1B Se2B Se3B 115.5(13)
Se4 Se5 Se6 113.41(9)

loop_
_geom_bond_atom_site_label_1
_geom_bond_atom_site_label_2
_geom_bond_distance
C1 N1 1.469(17)
C1 C2 1.50(2)
C1 H1A 0.9900
C1 H1B 0.9900
C2 C3 1.58(2)
C2 H2A 0.9900
C2 H2B 0.9900
C3 C4 1.51(2)
C3 H3A 0.9900
C3 H3B 0.9900
C4 N1 1.560(18)
C4 H4A 0.9900
C4 H4B 0.9900
C5 C6 1.522(19)
C5 N1 1.539(17)
C5 H5A 0.9900
C5 H5B 0.9900
C6 C7 1.50(2)
C6 H6A 0.9900
C6 H6B 0.9900
C7 C8 1.55(2)
C7 H7A 0.9900
C7 H7B 0.9900
C8 H8A 0.9800
C8 H8B 0.9800
C8 H8C 0.9800
C9 N1 1.484(16)
C9 H9A 0.9800
C9 H9B 0.9800
C9 H9C 0.9800
C10 N2 1.459(16)
C10 C11 1.51(2)
C10 H10A 0.9900
C10 H10B 0.9900
C11 C12 1.54(2)
C11 H11A 0.9900
C11 H11B 0.9900
C12 C13 1.56(2)
C12 H12A 0.9900
C12 H12B 0.9900
C13 N2 1.520(15)
C13 H13A 0.9900
C13 H13B 0.9900
C14 C15 1.514(17)
C14 N2 1.531(15)
C14 H14A 0.9900
C14 H14B 0.9900
C15 C16 1.557(18)
C15 H15A 0.9900
C15 H15B 0.9900
C16 C17 1.479(19)
C16 H16A 0.9900
C16 H16B 0.9900
C17 H17A 0.9800
C17 H17B 0.9800
C17 H17C 0.9800
C18 N2 1.506(16)
C18 H18A 0.9800
C18 H18B 0.9800
C18 H18C 0.9800
C19 C20 1.51(2)
C19 N3 1.534(19)
C19 H19A 0.9900
C19 H19B 0.9900
C20 C21 1.59(3)
C20 H20A 0.9900
C20 H20B 0.9900
C21 C22 1.50(2)
C21 H21A 0.9900
C21 H21B 0.9900
C22 N3 1.491(18)
C22 H22A 0.9900
C22 H22B 0.9900
C23 C24 1.47(2)
C23 N3 1.524(18)
C23 H23A 0.9900
C23 H23B 0.9900
C24 C25 1.58(2)
C24 H24A 0.9900
C24 H24B 0.9900
C25 C26 1.50(2)
C25 H25A 0.9900
C25 H25B 0.9900
C26 H26A 0.9800
C26 H26B 0.9800
C26 H26C 0.9800
C27 N3 1.476(18)
C27 H27A 0.9800
C27 H27B 0.9800
C27 H27C 0.9800
C28 N4 1.470(17)
C28 C29 1.51(2)
C28 H28A 0.9900
C28 H28B 0.9900
C29 C30 1.53(2)
C29 H29A 0.9900
C29 H29B 0.9900
C30 C31 1.56(2)
C30 H30A 0.9900
C30 H30B 0.9900
C31 N4 1.527(17)
C31 H31A 0.9900
C31 H31B 0.9900
C32 C33 1.51(2)
C32 N4 1.574(19)
C32 H32A 0.9900
C32 H32B 0.9900
C33 C34 1.61(2)
C33 H33A 0.9900
C33 H33B 0.9900
C34 C35 1.53(2)
C34 H34A 0.9900
C34 H34B 0.9900
C35 H35A 0.9800
C35 H35B 0.9800
C35 H35C 0.9800
C36 N4 1.458(17)
C36 H36A 0.9800
C36 H36B 0.9800
C36 H36C 0.9800
Se1 Se2 2.359(2)
Se2 Se3 2.337(4)
Se1B Se2B 2.304(14)
Se2B Se3B 2.323(19)
Se4 Se5 2.352(2)
Se5 Se6 2.356(2)

loop_
_geom_torsion_atom_site_label_1
_geom_torsion_atom_site_label_2
_geom_torsion_atom_site_label_3
_geom_torsion_atom_site_label_4
_geom_torsion
N1 C1 C2 C3 16.9(19)
C1 C2 C3 C4 4.9(19)
C2 C3 C4 N1 -23.5(16)
N1 C5 C6 C7 170.9(13)
C5 C6 C7 C8 -176.5(13)
N2 C10 C11 C12 -20.7(15)
C10 C11 C12 C13 -5.3(15)
C11 C12 C13 N2 27.7(14)
N2 C14 C15 C16 -171.8(11)
C14 C15 C16 C17 179.1(12)
N3 C19 C20 C21 -26.3(15)
C19 C20 C21 C22 4.7(17)
C20 C21 C22 N3 19.4(17)
N3 C23 C24 C25 161.9(12)
C23 C24 C25 C26 -179.2(13)
N4 C28 C29 C30 -11.4(18)
C28 C29 C30 C31 -12.4(17)
C29 C30 C31 N4 30.8(16)
N4 C32 C33 C34 -161.1(11)
C32 C33 C34 C35 -178.5(13)
C2 C1 N1 C9 87.0(16)
C2 C1 N1 C5 -150.8(13)
C2 C1 N1 C4 -31.5(16)
C6 C5 N1 C1 -69.5(16)
C6 C5 N1 C9 51.7(16)
C6 C5 N1 C4 174.4(12)
C3 C4 N1 C1 35.0(15)
C3 C4 N1 C9 -82.2(15)
C3 C4 N1 C5 155.2(13)
C11 C10 N2 C18 -75.6(14)
C11 C10 N2 C13 39.4(13)
C11 C10 N2 C14 157.2(11)
C12 C13 N2 C10 -40.8(13)
C12 C13 N2 C18 74.7(12)
C12 C13 N2 C14 -160.6(10)
C15 C14 N2 C10 71.4(14)
C15 C14 N2 C18 -52.9(15)
C15 C14 N2 C13 -173.9(11)
C21 C22 N3 C27 78.3(15)
C21 C22 N3 C23 -154.9(13)
C21 C22 N3 C19 -35.9(15)
C24 C23 N3 C27 62.0(17)
C24 C23 N3 C22 -62.9(16)
C24 C23 N3 C19 -178.8(12)
C20 C19 N3 C27 -76.4(14)
C20 C19 N3 C22 39.7(14)
C20 C19 N3 C23 160.6(12)
C29 C28 N4 C36 -85.3(15)
C29 C28 N4 C31 30.9(16)
C29 C28 N4 C32 145.7(13)
C30 C31 N4 C36 78.2(14)
C30 C31 N4 C28 -37.7(14)
C30 C31 N4 C32 -159.4(12)
C33 C32 N4 C36 -58.8(16)
C33 C32 N4 C28 67.9(16)
C33 C32 N4 C31 -178.6(12)
